data_2233331
loop_
_publ_author_name
'Rida, Mohamed'
'Mamari, Khalil'
'Essassi, El Mokhtar'
'Ng, Seik Weng'

_publ_section_title
;
 3-Hydroxy-4-phenyl-1-(prop-2-en-1-yl)-2,3,4,5-tetrahydro-1<i>H</i>-1,5-benzodiazepin-2-one
;
_journal_coeditor_code XU5411
_journal_issue 1
_journal_name_full 'Acta Crystallographica Section E'
_journal_page_first o238
_journal_paper_doi 10.1107/S1600536811054456
_journal_volume 68
_journal_year 2012
_chemical_formula_iupac 'C18 H18 N2 O2'
_chemical_formula_moiety 'C18 H18 N2 O2'
_chemical_formula_sum 'C18 H18 N2 O2'
_chemical_formula_weight 294.34
_chemical_name_systematic
;
3-Hydroxy-4-phenyl-1-(prop-2-en-1-yl)-2,3,4,5-tetrahydro-1<i>H</i>-
1,5-benzodiazepin-2-one
;
_space_group_IT_number 15
_symmetry_cell_setting monoclinic
_symmetry_space_group_name_Hall '-C 2yc'
_symmetry_space_group_name_H-M 'C 1 2/c 1'
_atom_sites_solution_hydrogens geom
_atom_sites_solution_primary direct
_atom_sites_solution_secondary difmap
_audit_creation_method SHELXL-97
_cell_angle_alpha 90.00
_cell_angle_beta 90.965(2)
_cell_angle_gamma 90.00
_cell_formula_units_Z 24
_cell_length_a 51.6665(8)
_cell_length_b 14.5766(2)
_cell_length_c 11.9316(2)
_cell_measurement_reflns_used 9776
_cell_measurement_temperature 293(2)
_cell_measurement_theta_max 27.5404
_cell_measurement_theta_min 2.4892
_cell_volume 8984.7(2)
_computing_cell_refinement 'SAINT (Bruker, 2010)'
_computing_data_collection 'APEX2 (Bruker, 2010)'
_computing_data_reduction 'SAINT (Bruker, 2010)'
_computing_molecular_graphics 'X-SEED (Barbour, 2001)'
_computing_publication_material 'publCIF (Westrip, 2010)'
_computing_structure_refinement 'SHELXL97 (Sheldrick, 2008)'
_computing_structure_solution 'SHELXS97 (Sheldrick, 2008)'
_diffrn_ambient_temperature 293(2)
_diffrn_measured_fraction_theta_full 0.999
_diffrn_measured_fraction_theta_max 0.999
_diffrn_measurement_device_type 'Bruker APEX DUO'
_diffrn_measurement_method '\w scans'
_diffrn_radiation_monochromator graphite
_diffrn_radiation_source 'fine-focus sealed tube'
_diffrn_radiation_type MoK\a
_diffrn_radiation_wavelength 0.71073
_diffrn_reflns_av_R_equivalents 0.0451
_diffrn_reflns_av_sigmaI/netI 0.0259
_diffrn_reflns_limit_h_max 68
_diffrn_reflns_limit_h_min -68
_diffrn_reflns_limit_k_max 19
_diffrn_reflns_limit_k_min -19
_diffrn_reflns_limit_l_max 15
_diffrn_reflns_limit_l_min -15
_diffrn_reflns_number 98635
_diffrn_reflns_theta_full 28.33
_diffrn_reflns_theta_max 28.33
_diffrn_reflns_theta_min 2.25
_diffrn_standards_decay_% 0
_diffrn_standards_interval_count 0
_diffrn_standards_interval_time 0
_diffrn_standards_number 0
_exptl_absorpt_coefficient_mu 0.086
_exptl_absorpt_correction_type none
_exptl_crystal_colour colorless
_exptl_crystal_density_diffrn 1.306
_exptl_crystal_density_method 'not measured'
_exptl_crystal_description prism
_exptl_crystal_F_000 3744
_exptl_crystal_size_max 0.21
_exptl_crystal_size_mid 0.15
_exptl_crystal_size_min 0.13
_refine_diff_density_max 0.715
_refine_diff_density_min -0.741
_refine_ls_extinction_method none
_refine_ls_goodness_of_fit_ref 1.011
_refine_ls_hydrogen_treatment constr
_refine_ls_matrix_type full
_refine_ls_number_parameters 604
_refine_ls_number_reflns 11182
_refine_ls_number_restraints 16
_refine_ls_restrained_S_all 1.024
_refine_ls_R_factor_all 0.0682
_refine_ls_R_factor_gt 0.0522
_refine_ls_shift/su_max 0.001
_refine_ls_shift/su_mean 0.001
_refine_ls_structure_factor_coef Fsqd
_refine_ls_weighting_details 'calc w=1/[\s^2^(Fo^2^)+(0.0786P)^2^+10.8059P] where P=(Fo^2^+2Fc^2^)/3'
_refine_ls_weighting_scheme calc
_refine_ls_wR_factor_gt 0.1393
_refine_ls_wR_factor_ref 0.1530
_reflns_number_gt 8815
_reflns_number_total 11182
_reflns_threshold_expression I>2\s(I)
_cod_data_source_file xu5411.cif
_cod_data_source_block I
_cod_original_sg_symbol_H-M 'C 2/c'
_cod_database_code 2233331
_cod_database_fobs_code 2233331

loop_
_symmetry_equiv_pos_as_xyz
'x, y, z'
'-x, y, -z+1/2'
'x+1/2, y+1/2, z'
'-x+1/2, y+1/2, -z+1/2'
'-x, -y, -z'
'x, -y, z-1/2'
'-x+1/2, -y+1/2, -z'
'x+1/2, -y+1/2, z-1/2'

loop_
_atom_site_type_symbol
_atom_site_label
_atom_site_fract_x
_atom_site_fract_y
_atom_site_fract_z
_atom_site_U_iso_or_equiv
_atom_site_adp_type
_atom_site_calc_flag
_atom_site_refinement_flags
_atom_site_occupancy
_atom_site_symmetry_multiplicity
_atom_site_disorder_assembly
_atom_site_disorder_group
O O1 0.46395(2) 0.49919(8) 0.24790(9) 0.0258(2) Uani d . 1 1 . .
H H1O 0.4768 0.4833 0.2104 0.039 Uiso calc R 1 1 . .
O O2 0.49909(2) 0.42796(8) 0.39543(9) 0.0254(2) Uani d . 1 1 . .
O O3 0.42884(3) 0.12182(9) 0.12871(12) 0.0417(3) Uani d . 1 1 . .
H H3O 0.4289 0.0757 0.1710 0.063 Uiso calc R 1 1 . .
O O4 0.38520(4) 0.08749(10) 0.23349(11) 0.0558(5) Uani d . 1 1 B .
O O5 0.28615(2) 0.65848(8) 0.53439(11) 0.0317(3) Uani d . 1 1 . .
H H5O 0.2754 0.6950 0.5054 0.048 Uiso calc R 1 1 . .
O O6 0.23456(2) 0.65290(8) 0.52216(10) 0.0295(3) Uani d . 1 1 . .
N N1 0.44510(3) 0.26012(9) 0.31924(11) 0.0240(3) Uani d . 1 1 . .
H H1N 0.4495 0.2041 0.2995 0.029 Uiso calc R 1 1 . .
N N2 0.46785(2) 0.36338(9) 0.50005(10) 0.0199(3) Uani d . 1 1 . .
N N3 0.38017(3) 0.03270(9) -0.07443(11) 0.0245(3) Uani d . 1 1 B .
H H3N 0.3738 -0.0220 -0.0895 0.029 Uiso calc R 1 1 . .
N N4 0.35925(3) 0.14387(11) 0.09582(13) 0.0352(4) Uani d . 1 1 B .
N N5 0.26551(3) 0.42490(10) 0.45243(11) 0.0258(3) Uani d . 1 1 . .
H H5N 0.2590 0.4013 0.3901 0.031 Uiso calc R 1 1 . .
N N6 0.23191(3) 0.51238(9) 0.60356(11) 0.0227(3) Uani d . 1 1 . .
C C1 0.43185(3) 0.27309(10) 0.41930(13) 0.0215(3) Uani d . 1 1 . .
C C2 0.40848(3) 0.22715(12) 0.43807(14) 0.0280(3) Uani d . 1 1 . .
H H2 0.4014 0.1900 0.3820 0.034 Uiso calc R 1 1 . .
C C3 0.39572(3) 0.23611(13) 0.53835(15) 0.0313(4) Uani d . 1 1 . .
H H3 0.3806 0.2031 0.5501 0.038 Uiso calc R 1 1 . .
C C4 0.40526(3) 0.29392(12) 0.62158(14) 0.0289(4) Uani d . 1 1 . .
H H4 0.3962 0.3021 0.6875 0.035 Uiso calc R 1 1 . .
C C5 0.42850(3) 0.33939(11) 0.60546(13) 0.0244(3) Uani d . 1 1 . .
H H5 0.4349 0.3790 0.6604 0.029 Uiso calc R 1 1 . .
C C6 0.44231(3) 0.32611(10) 0.50729(12) 0.0203(3) Uani d . 1 1 . .
C C7 0.48666(3) 0.34345(11) 0.59069(13) 0.0238(3) Uani d . 1 1 . .
H H7A 0.4777 0.3433 0.6614 0.029 Uiso calc R 1 1 . .
H H7B 0.4993 0.3925 0.5938 0.029 Uiso calc R 1 1 . .
C C8 0.50061(3) 0.25390(12) 0.57856(15) 0.0310(4) Uani d . 1 1 . .
H H8 0.5116 0.2371 0.6374 0.037 Uiso calc R 1 1 . .
C C9 0.49894(4) 0.19689(13) 0.49419(19) 0.0407(4) Uani d . 1 1 . .
H H9A 0.4882 0.2104 0.4331 0.049 Uiso calc R 1 1 . .
H H9B 0.5085 0.1429 0.4952 0.049 Uiso calc R 1 1 . .
C C10 0.47628(3) 0.40596(10) 0.40691(12) 0.0199(3) Uani d . 1 1 . .
C C11 0.45605(3) 0.42556(10) 0.31523(12) 0.0208(3) Uani d . 1 1 . .
H H11 0.4397 0.4419 0.3506 0.025 Uiso calc R 1 1 . .
C C12 0.45194(3) 0.33759(10) 0.24566(12) 0.0209(3) Uani d . 1 1 . .
H H12 0.4685 0.3226 0.2115 0.025 Uiso calc R 1 1 . .
C C13 0.43239(3) 0.35188(11) 0.15081(13) 0.0225(3) Uani d . 1 1 . .
C C14 0.44088(3) 0.35804(13) 0.04135(14) 0.0293(4) Uani d . 1 1 . .
H H14 0.4585 0.3560 0.0271 0.035 Uiso calc R 1 1 . .
C C15 0.42323(4) 0.36731(14) -0.04743(15) 0.0356(4) Uani d . 1 1 . .
H H15 0.4291 0.3712 -0.1205 0.043 Uiso calc R 1 1 . .
C C16 0.39702(4) 0.37079(13) -0.02703(16) 0.0359(4) Uani d . 1 1 . .
H H16 0.3852 0.3761 -0.0863 0.043 Uiso calc R 1 1 . .
C C17 0.38845(4) 0.36631(13) 0.08187(17) 0.0350(4) Uani d . 1 1 . .
H H17 0.3708 0.3698 0.0959 0.042 Uiso calc R 1 1 . .
C C18 0.40596(3) 0.35664(12) 0.17052(15) 0.0288(3) Uani d . 1 1 . .
H H18 0.4000 0.3533 0.2435 0.035 Uiso calc R 1 1 . .
C C19 0.36579(3) 0.11140(11) -0.10302(13) 0.0231(3) Uani d . 1 1 . .
C C20 0.35985(3) 0.13185(12) -0.21494(15) 0.0292(3) Uani d . 1 1 . .
H H20 0.3671 0.0970 -0.2715 0.035 Uiso calc R 1 1 . .
C C21 0.34330(4) 0.20317(14) -0.24280(19) 0.0396(4) Uani d . 1 1 . .
H H21 0.3395 0.2159 -0.3177 0.048 Uiso calc R 1 1 . .
C C22 0.33236(4) 0.25554(14) -0.1593(2) 0.0464(5) Uani d . 1 1 . .
H H22 0.3210 0.3029 -0.1780 0.056 Uiso calc R 1 1 . .
C C23 0.33826(3) 0.23755(13) -0.0481(2) 0.0403(5) Uani d . 1 1 . .
H H23 0.3311 0.2735 0.0078 0.048 Uiso calc R 1 1 . .
C C24 0.35487(3) 0.16635(12) -0.01918(15) 0.0282(3) Uani d . 1 1 . .
C C25 0.33697(5) 0.14175(17) 0.1726(2) 0.0595(8) Uani d D 1 1 . .
H H25A 0.3349 0.0800 0.2014 0.071 Uiso calc PR 0.50 1 A 1
H H25B 0.3213 0.1575 0.1309 0.071 Uiso calc PR 0.50 1 A 1
H H25C 0.3395 0.0930 0.2270 0.071 Uiso calc PR 0.50 1 A 2
H H25D 0.3213 0.1284 0.1298 0.071 Uiso calc PR 0.50 1 A 2
C C26 0.34037(9) 0.2076(3) 0.2700(3) 0.0361(8) Uani d PDU 0.50 1 B 1
H H26 0.3553 0.2106 0.3143 0.043 Uiso calc PR 0.50 1 B 1
C C27 0.31929(9) 0.2621(3) 0.2860(4) 0.0514(9) Uani d PDU 0.50 1 B 1
H H27A 0.3048 0.2563 0.2392 0.062 Uiso calc PR 0.50 1 B 1
H H27B 0.3194 0.3049 0.3437 0.062 Uiso calc PR 0.50 1 B 1
C C26' 0.33372(10) 0.2330(3) 0.2343(3) 0.0361(8) Uani d PD 0.50 1 B 2
H H26' 0.3338 0.2880 0.1949 0.043 Uiso calc PR 0.50 1 B 2
C C27' 0.33081(10) 0.2328(3) 0.3450(3) 0.0514(9) Uani d PD 0.50 1 B 2
H H27C 0.3308 0.1775 0.3840 0.062 Uiso calc PR 0.50 1 B 2
H H27D 0.3288 0.2878 0.3833 0.062 Uiso calc PR 0.50 1 B 2
C C28 0.38237(4) 0.11630(12) 0.13676(14) 0.0336(4) Uani d . 1 1 . .
C C29 0.40592(3) 0.12239(11) 0.06246(13) 0.0272(3) Uani d . 1 1 B .
H H29 0.4051 0.1797 0.0196 0.033 Uiso calc R 1 1 . .
C C30 0.40587(3) 0.04118(11) -0.01933(13) 0.0240(3) Uani d . 1 1 . .
H H30 0.4087 -0.0145 0.0251 0.029 Uiso calc R 1 1 B .
C C31 0.42762(3) 0.04703(11) -0.10277(14) 0.0246(3) Uani d . 1 1 B .
C C32 0.44697(3) -0.01911(12) -0.10342(15) 0.0293(4) Uani d . 1 1 . .
H H32 0.4472 -0.0651 -0.0494 0.035 Uiso calc R 1 1 B .
C C33 0.46606(3) -0.01722(13) -0.18410(17) 0.0344(4) Uani d . 1 1 B .
H H33 0.4789 -0.0618 -0.1836 0.041 Uiso calc R 1 1 . .
C C34 0.46599(3) 0.05065(13) -0.26528(16) 0.0327(4) Uani d . 1 1 . .
H H34 0.4786 0.0514 -0.3198 0.039 Uiso calc R 1 1 B .
C C35 0.44694(3) 0.11747(13) -0.26473(16) 0.0330(4) Uani d . 1 1 B .
H H35 0.4469 0.1635 -0.3187 0.040 Uiso calc R 1 1 . .
C C36 0.42802(3) 0.11597(12) -0.18396(16) 0.0310(4) Uani d . 1 1 . .
H H36 0.4154 0.1615 -0.1838 0.037 Uiso calc R 1 1 B .
C C37 0.26079(3) 0.38385(11) 0.55772(13) 0.0237(3) Uani d . 1 1 . .
C C38 0.27134(4) 0.29858(12) 0.58668(16) 0.0317(4) Uani d . 1 1 . .
H H38 0.2825 0.2693 0.5377 0.038 Uiso calc R 1 1 . .
C C39 0.26540(4) 0.25737(12) 0.68735(16) 0.0364(4) Uani d . 1 1 . .
H H39 0.2724 0.2003 0.7053 0.044 Uiso calc R 1 1 . .
C C40 0.24913(4) 0.30073(13) 0.76138(16) 0.0365(4) Uani d . 1 1 . .
H H40 0.2452 0.2730 0.8292 0.044 Uiso calc R 1 1 . .
C C41 0.23863(4) 0.38550(12) 0.73449(14) 0.0299(4) Uani d . 1 1 . .
H H41 0.2279 0.4149 0.7849 0.036 Uiso calc R 1 1 . .
C C42 0.24410(3) 0.42702(11) 0.63247(13) 0.0230(3) Uani d . 1 1 . .
C C43 0.20376(3) 0.52092(12) 0.61385(15) 0.0287(3) Uani d . 1 1 . .
H H43A 0.1993 0.5855 0.6168 0.034 Uiso calc R 1 1 . .
H H43B 0.1986 0.4932 0.6840 0.034 Uiso calc R 1 1 . .
C C44 0.18876(3) 0.47685(12) 0.51980(17) 0.0337(4) Uani d . 1 1 . .
H H44 0.1708 0.4751 0.5259 0.040 Uiso calc R 1 1 . .
C C45 0.19871(4) 0.44052(13) 0.42947(17) 0.0370(4) Uani d . 1 1 . .
H H45A 0.2165 0.4408 0.4200 0.044 Uiso calc R 1 1 . .
H H45B 0.1879 0.4145 0.3750 0.044 Uiso calc R 1 1 . .
C C46 0.24510(3) 0.58222(10) 0.55556(13) 0.0222(3) Uani d . 1 1 . .
C C47 0.27447(3) 0.57209(11) 0.54834(13) 0.0234(3) Uani d . 1 1 . .
H H47 0.2810 0.5449 0.6184 0.028 Uiso calc R 1 1 . .
C C48 0.28166(3) 0.50876(11) 0.45054(13) 0.0232(3) Uani d . 1 1 . .
H H48 0.2774 0.5415 0.3809 0.028 Uiso calc R 1 1 . .
C C49 0.31030(3) 0.48644(11) 0.44854(13) 0.0240(3) Uani d . 1 1 . .
C C50 0.32412(4) 0.49960(12) 0.35145(15) 0.0320(4) Uani d . 1 1 . .
H H50 0.3159 0.5255 0.2891 0.038 Uiso calc R 1 1 . .
C C51 0.35011(4) 0.47459(14) 0.34579(18) 0.0395(4) Uani d . 1 1 . .
H H51 0.3591 0.4841 0.2800 0.047 Uiso calc R 1 1 . .
C C52 0.36235(4) 0.43598(13) 0.43717(18) 0.0385(4) Uani d . 1 1 . .
H H52 0.3797 0.4195 0.4336 0.046 Uiso calc R 1 1 . .
C C53 0.34883(4) 0.42174(15) 0.53443(17) 0.0395(4) Uani d . 1 1 . .
H H53 0.3571 0.3955 0.5964 0.047 Uiso calc R 1 1 . .
C C54 0.32298(3) 0.44652(14) 0.53984(15) 0.0331(4) Uani d . 1 1 . .
H H54 0.3140 0.4363 0.6056 0.040 Uiso calc R 1 1 . .

loop_
_atom_site_aniso_label
_atom_site_aniso_U_11
_atom_site_aniso_U_22
_atom_site_aniso_U_33
_atom_site_aniso_U_12
_atom_site_aniso_U_13
_atom_site_aniso_U_23
O1 0.0316(6) 0.0209(5) 0.0252(6) 0.0022(4) 0.0077(5) 0.0063(4)
O2 0.0235(6) 0.0288(6) 0.0242(5) -0.0039(4) 0.0041(4) -0.0014(4)
O3 0.0538(9) 0.0302(7) 0.0402(8) 0.0015(6) -0.0232(6) -0.0012(6)
O4 0.1104(15) 0.0351(8) 0.0220(6) -0.0117(8) 0.0094(7) 0.0045(6)
O5 0.0259(6) 0.0239(6) 0.0454(7) -0.0047(5) 0.0033(5) 0.0001(5)
O6 0.0302(6) 0.0221(6) 0.0363(7) 0.0039(5) 0.0036(5) 0.0023(5)
N1 0.0324(7) 0.0171(6) 0.0226(6) 0.0012(5) 0.0008(5) -0.0016(5)
N2 0.0211(6) 0.0202(6) 0.0183(6) -0.0008(5) 0.0009(5) -0.0002(5)
N3 0.0273(7) 0.0195(6) 0.0269(7) -0.0042(5) 0.0016(5) -0.0043(5)
N4 0.0412(9) 0.0357(8) 0.0292(7) -0.0154(7) 0.0185(7) -0.0130(6)
N5 0.0273(7) 0.0282(7) 0.0218(6) -0.0036(6) 0.0010(5) -0.0066(5)
N6 0.0213(6) 0.0214(6) 0.0256(6) 0.0008(5) 0.0032(5) -0.0004(5)
C1 0.0247(7) 0.0180(7) 0.0218(7) 0.0008(6) -0.0001(6) 0.0026(5)
C2 0.0277(8) 0.0257(8) 0.0305(8) -0.0044(6) -0.0040(6) 0.0031(6)
C3 0.0226(8) 0.0330(9) 0.0385(9) -0.0043(7) 0.0021(7) 0.0104(7)
C4 0.0250(8) 0.0350(9) 0.0268(8) 0.0035(7) 0.0057(6) 0.0082(7)
C5 0.0258(8) 0.0262(8) 0.0214(7) 0.0022(6) 0.0021(6) 0.0026(6)
C6 0.0221(7) 0.0180(7) 0.0208(7) 0.0004(5) 0.0018(5) 0.0031(5)
C7 0.0252(8) 0.0258(8) 0.0204(7) -0.0011(6) -0.0014(6) 0.0000(6)
C8 0.0286(8) 0.0298(9) 0.0343(9) 0.0037(7) -0.0043(7) 0.0055(7)
C9 0.0427(11) 0.0267(9) 0.0526(12) 0.0100(8) -0.0050(9) -0.0047(8)
C10 0.0242(7) 0.0155(6) 0.0200(7) 0.0008(5) 0.0037(5) -0.0032(5)
C11 0.0239(7) 0.0193(7) 0.0195(7) 0.0018(6) 0.0042(5) 0.0018(5)
C12 0.0224(7) 0.0218(7) 0.0187(7) 0.0015(6) 0.0017(5) -0.0004(5)
C13 0.0244(8) 0.0213(7) 0.0217(7) 0.0008(6) -0.0006(6) 0.0004(6)
C14 0.0268(8) 0.0375(9) 0.0236(8) -0.0023(7) 0.0008(6) 0.0022(7)
C15 0.0439(11) 0.0387(10) 0.0241(8) -0.0025(8) -0.0052(7) 0.0033(7)
C16 0.0407(10) 0.0309(9) 0.0355(9) 0.0048(8) -0.0162(8) 0.0007(7)
C17 0.0256(9) 0.0347(9) 0.0447(10) 0.0058(7) -0.0062(7) -0.0030(8)
C18 0.0266(8) 0.0314(8) 0.0287(8) 0.0043(7) 0.0018(6) -0.0009(7)
C19 0.0199(7) 0.0219(7) 0.0278(8) -0.0045(6) 0.0044(6) -0.0018(6)
C20 0.0263(8) 0.0319(9) 0.0296(8) -0.0050(7) 0.0009(6) 0.0005(7)
C21 0.0321(9) 0.0353(10) 0.0509(11) -0.0080(8) -0.0137(8) 0.0086(9)
C22 0.0273(9) 0.0282(9) 0.0833(16) 0.0007(7) -0.0142(10) -0.0039(10)
C23 0.0212(8) 0.0330(9) 0.0668(13) -0.0017(7) 0.0031(8) -0.0188(9)
C24 0.0222(8) 0.0266(8) 0.0360(9) -0.0068(6) 0.0081(6) -0.0084(7)
C25 0.0658(15) 0.0596(14) 0.0545(13) -0.0373(12) 0.0432(12) -0.0344(11)
C26 0.041(2) 0.045(2) 0.0226(19) -0.0109(15) 0.0109(15) -0.0086(15)
C27 0.062(2) 0.0432(19) 0.049(2) -0.0150(16) 0.0163(16) -0.0183(15)
C26' 0.041(2) 0.045(2) 0.0226(19) -0.0109(15) 0.0109(15) -0.0086(15)
C27' 0.062(2) 0.0432(19) 0.049(2) -0.0150(16) 0.0163(16) -0.0183(15)
C28 0.0585(12) 0.0208(8) 0.0216(8) -0.0099(8) 0.0070(8) -0.0029(6)
C29 0.0382(9) 0.0199(7) 0.0232(7) -0.0017(6) -0.0059(6) 0.0009(6)
C30 0.0299(8) 0.0183(7) 0.0238(7) -0.0013(6) -0.0004(6) 0.0018(6)
C31 0.0254(8) 0.0205(7) 0.0276(8) -0.0027(6) -0.0023(6) 0.0010(6)
C32 0.0286(8) 0.0229(8) 0.0362(9) -0.0001(6) -0.0038(7) 0.0068(7)
C33 0.0243(8) 0.0293(9) 0.0496(11) 0.0049(7) 0.0006(7) 0.0041(8)
C34 0.0221(8) 0.0348(9) 0.0414(10) -0.0017(7) 0.0042(7) 0.0024(8)
C35 0.0282(9) 0.0318(9) 0.0391(10) -0.0006(7) 0.0023(7) 0.0118(7)
C36 0.0266(8) 0.0272(8) 0.0392(9) 0.0048(7) 0.0029(7) 0.0088(7)
C37 0.0232(7) 0.0227(7) 0.0253(7) -0.0018(6) -0.0011(6) -0.0028(6)
C38 0.0313(9) 0.0254(8) 0.0383(9) 0.0040(7) -0.0041(7) -0.0069(7)
C39 0.0453(11) 0.0216(8) 0.0420(10) 0.0039(7) -0.0111(8) 0.0011(7)
C40 0.0526(12) 0.0275(9) 0.0294(9) -0.0046(8) -0.0043(8) 0.0058(7)
C41 0.0370(9) 0.0271(8) 0.0255(8) -0.0036(7) 0.0022(7) -0.0010(6)
C42 0.0237(7) 0.0206(7) 0.0246(7) -0.0012(6) -0.0011(6) -0.0003(6)
C43 0.0223(8) 0.0298(8) 0.0342(9) 0.0025(6) 0.0081(6) 0.0003(7)
C44 0.0204(8) 0.0296(9) 0.0512(11) 0.0005(7) -0.0018(7) 0.0015(8)
C45 0.0311(9) 0.0359(10) 0.0436(10) -0.0020(8) -0.0097(8) -0.0043(8)
C46 0.0253(8) 0.0203(7) 0.0211(7) 0.0001(6) 0.0022(6) -0.0033(6)
C47 0.0240(8) 0.0209(7) 0.0254(7) -0.0018(6) 0.0013(6) -0.0013(6)
C48 0.0232(7) 0.0258(8) 0.0206(7) 0.0009(6) 0.0010(6) 0.0002(6)
C49 0.0236(8) 0.0239(7) 0.0247(7) 0.0004(6) 0.0029(6) -0.0038(6)
C50 0.0355(9) 0.0309(9) 0.0298(9) 0.0008(7) 0.0079(7) 0.0028(7)
C51 0.0363(10) 0.0356(10) 0.0473(11) -0.0014(8) 0.0195(9) -0.0003(8)
C52 0.0232(8) 0.0343(10) 0.0583(12) 0.0015(7) 0.0067(8) -0.0105(9)
C53 0.0317(10) 0.0470(11) 0.0398(10) 0.0112(8) -0.0041(8) -0.0043(9)
C54 0.0284(9) 0.0464(10) 0.0246(8) 0.0064(8) 0.0028(6) -0.0019(7)

loop_
_atom_type_symbol
_atom_type_description
_atom_type_scat_dispersion_real
_atom_type_scat_dispersion_imag
_atom_type_scat_source
C C 0.0033 0.0016 'International Tables Vol C Tables 4.2.6.8 and 6.1.1.4'
H H 0.0000 0.0000 'International Tables Vol C Tables 4.2.6.8 and 6.1.1.4'
N N 0.0061 0.0033 'International Tables Vol C Tables 4.2.6.8 and 6.1.1.4'
O O 0.0106 0.0060 'International Tables Vol C Tables 4.2.6.8 and 6.1.1.4'

loop_
_geom_angle_atom_site_label_1
_geom_angle_atom_site_label_2
_geom_angle_atom_site_label_3
_geom_angle
C11 O1 H1O 109.5
C29 O3 H3O 109.5
C47 O5 H5O 109.5
C1 N1 C12 121.97(12)
C1 N1 H1N 119.0
C12 N1 H1N 119.0
C10 N2 C6 122.30(13)
C10 N2 C7 118.52(13)
C6 N2 C7 118.62(12)
C19 N3 C30 120.48(13)
C19 N3 H3N 119.8
C30 N3 H3N 119.8
C28 N4 C24 122.98(14)
C28 N4 C25 117.62(19)
C24 N4 C25 119.13(19)
C37 N5 C48 117.89(13)
C37 N5 H5N 121.1
C48 N5 H5N 121.1
C46 N6 C42 122.04(13)
C46 N6 C43 118.52(13)
C42 N6 C43 119.05(13)
N1 C1 C2 120.46(14)
N1 C1 C6 121.63(14)
C2 C1 C6 117.72(14)
C3 C2 C1 121.18(16)
C3 C2 H2 119.4
C1 C2 H2 119.4
C2 C3 C4 120.56(16)
C2 C3 H3 119.7
C4 C3 H3 119.7
C5 C4 C3 119.28(15)
C5 C4 H4 120.4
C3 C4 H4 120.4
C4 C5 C6 120.40(16)
C4 C5 H5 119.8
C6 C5 H5 119.8
C5 C6 C1 120.53(14)
C5 C6 N2 118.90(14)
C1 C6 N2 120.50(13)
N2 C7 C8 114.44(13)
N2 C7 H7A 108.7
C8 C7 H7A 108.7
N2 C7 H7B 108.7
C8 C7 H7B 108.7
H7A C7 H7B 107.6
C9 C8 C7 127.04(16)
C9 C8 H8 116.5
C7 C8 H8 116.5
C8 C9 H9A 120.0
C8 C9 H9B 120.0
H9A C9 H9B 120.0
O2 C10 N2 122.25(14)
O2 C10 C11 121.09(13)
N2 C10 C11 116.67(13)
O1 C11 C10 110.52(12)
O1 C11 C12 111.50(12)
C10 C11 C12 108.47(12)
O1 C11 H11 108.8
C10 C11 H11 108.8
C12 C11 H11 108.8
N1 C12 C13 112.64(13)
N1 C12 C11 110.39(12)
C13 C12 C11 111.80(12)
N1 C12 H12 107.2
C13 C12 H12 107.2
C11 C12 H12 107.2
C14 C13 C18 118.85(15)
C14 C13 C12 119.57(14)
C18 C13 C12 121.56(14)
C13 C14 C15 120.59(16)
C13 C14 H14 119.7
C15 C14 H14 119.7
C16 C15 C14 120.07(17)
C16 C15 H15 120.0
C14 C15 H15 120.0
C15 C16 C17 119.66(16)
C15 C16 H16 120.2
C17 C16 H16 120.2
C16 C17 C18 120.46(17)
C16 C17 H17 119.8
C18 C17 H17 119.8
C17 C18 C13 120.36(16)
C17 C18 H18 119.8
C13 C18 H18 119.8
C20 C19 N3 120.85(15)
C20 C19 C24 118.27(16)
N3 C19 C24 120.58(15)
C21 C20 C19 121.01(18)
C21 C20 H20 119.5
C19 C20 H20 119.5
C20 C21 C22 120.01(19)
C20 C21 H21 120.0
C22 C21 H21 120.0
C23 C22 C21 120.05(18)
C23 C22 H22 120.0
C21 C22 H22 120.0
C22 C23 C24 120.43(18)
C22 C23 H23 119.8
C24 C23 H23 119.8
C23 C24 C19 120.22(18)
C23 C24 N4 119.95(16)
C19 C24 N4 119.64(16)
N4 C25 C26 112.3(2)
N4 C25 C26' 111.8(2)
N4 C25 H25A 109.1
C26 C25 H25A 109.1
N4 C25 H25B 109.1
C26 C25 H25B 109.1
H25A C25 H25B 107.9
N4 C25 H25C 109.3
C26' C25 H25C 109.3
N4 C25 H25D 109.3
C26' C25 H25D 109.3
H25C C25 H25D 107.9
C27 C26 C25 113.2(4)
C27 C26 H26 123.4
C25 C26 H26 123.4
C26 C27 H27A 120.0
C26 C27 H27B 120.0
H27A C27 H27B 120.0
C27' C26' C25 119.3(4)
C27' C26' H26' 120.3
C25 C26' H26' 120.3
C26' C27' H27C 120.0
C26' C27' H27D 120.0
H27C C27' H27D 120.0
O4 C28 N4 122.12(19)
O4 C28 C29 118.8(2)
N4 C28 C29 119.06(15)
O3 C29 C28 110.18(14)
O3 C29 C30 110.10(14)
C28 C29 C30 109.48(14)
O3 C29 H29 109.0
C28 C29 H29 109.0
C30 C29 H29 109.0
N3 C30 C31 112.53(13)
N3 C30 C29 109.85(13)
C31 C30 C29 112.41(13)
N3 C30 H30 107.2
C31 C30 H30 107.2
C29 C30 H30 107.2
C32 C31 C36 118.48(16)
C32 C31 C30 120.41(14)
C36 C31 C30 121.04(15)
C31 C32 C33 120.61(16)
C31 C32 H32 119.7
C33 C32 H32 119.7
C34 C33 C32 120.35(16)
C34 C33 H33 119.8
C32 C33 H33 119.8
C33 C34 C35 119.52(17)
C33 C34 H34 120.2
C35 C34 H34 120.2
C36 C35 C34 120.17(16)
C36 C35 H35 119.9
C34 C35 H35 119.9
C35 C36 C31 120.86(16)
C35 C36 H36 119.6
C31 C36 H36 119.6
C38 C37 C42 118.93(15)
C38 C37 N5 121.51(15)
C42 C37 N5 119.47(14)
C39 C38 C37 120.66(17)
C39 C38 H38 119.7
C37 C38 H38 119.7
C38 C39 C40 120.19(17)
C38 C39 H39 119.9
C40 C39 H39 119.9
C41 C40 C39 119.99(17)
C41 C40 H40 120.0
C39 C40 H40 120.0
C40 C41 C42 120.38(17)
C40 C41 H41 119.8
C42 C41 H41 119.8
C41 C42 C37 119.84(15)
C41 C42 N6 119.50(15)
C37 C42 N6 120.62(14)
N6 C43 C44 113.71(14)
N6 C43 H43A 108.8
C44 C43 H43A 108.8
N6 C43 H43B 108.8
C44 C43 H43B 108.8
H43A C43 H43B 107.7
C45 C44 C43 125.67(16)
C45 C44 H44 117.2
C43 C44 H44 117.2
C44 C45 H45A 120.0
C44 C45 H45B 120.0
H45A C45 H45B 120.0
O6 C46 N6 122.86(15)
O6 C46 C47 119.87(14)
N6 C46 C47 117.23(13)
O5 C47 C46 110.38(13)
O5 C47 C48 109.73(13)
C46 C47 C48 110.70(13)
O5 C47 H47 108.7
C46 C47 H47 108.7
C48 C47 H47 108.7
N5 C48 C49 111.95(13)
N5 C48 C47 109.90(12)
C49 C48 C47 112.91(13)
N5 C48 H48 107.3
C49 C48 H48 107.3
C47 C48 H48 107.3
C54 C49 C50 118.10(16)
C54 C49 C48 121.68(14)
C50 C49 C48 120.06(15)
C49 C50 C51 121.01(18)
C49 C50 H50 119.5
C51 C50 H50 119.5
C52 C51 C50 120.03(18)
C52 C51 H51 120.0
C50 C51 H51 120.0
C51 C52 C53 119.77(17)
C51 C52 H52 120.1
C53 C52 H52 120.1
C52 C53 C54 120.12(18)
C52 C53 H53 119.9
C54 C53 H53 119.9
C49 C54 C53 120.97(17)
C49 C54 H54 119.5
C53 C54 H54 119.5

loop_
_geom_bond_atom_site_label_1
_geom_bond_atom_site_label_2
_geom_bond_distance
O1 C11 1.4053(18)
O1 H1O 0.8400
O2 C10 1.2309(19)
O3 C29 1.413(2)
O3 H3O 0.8400
O4 C28 1.235(2)
O5 C47 1.4073(19)
O5 H5O 0.8400
O6 C46 1.229(2)
N1 C1 1.399(2)
N1 C12 1.477(2)
N1 H1N 0.8800
N2 C10 1.3513(19)
N2 C6 1.4311(19)
N2 C7 1.4706(19)
N3 C19 1.406(2)
N3 C30 1.477(2)
N3 H3N 0.8800
N4 C28 1.345(3)
N4 C24 1.425(2)
N4 C25 1.484(2)
N5 C37 1.416(2)
N5 C48 1.481(2)
N5 H5N 0.8800
N6 C46 1.357(2)
N6 C42 1.434(2)
N6 C43 1.467(2)
C1 C2 1.402(2)
C1 C6 1.405(2)
C2 C3 1.382(2)
C2 H2 0.9300
C3 C4 1.387(3)
C3 H3 0.9300
C4 C5 1.388(2)
C4 H4 0.9300
C5 C6 1.395(2)
C5 H5 0.9300
C7 C8 1.499(2)
C7 H7A 0.9700
C7 H7B 0.9700
C8 C9 1.307(3)
C8 H8 0.9300
C9 H9A 0.9300
C9 H9B 0.9300
C10 C11 1.527(2)
C11 C12 1.540(2)
C11 H11 0.9800
C12 C13 1.518(2)
C12 H12 0.9800
C13 C14 1.388(2)
C13 C18 1.392(2)
C14 C15 1.393(2)
C14 H14 0.9300
C15 C16 1.381(3)
C15 H15 0.9300
C16 C17 1.381(3)
C16 H16 0.9300
C17 C18 1.387(2)
C17 H17 0.9300
C18 H18 0.9300
C19 C20 1.397(2)
C19 C24 1.407(2)
C20 C21 1.383(3)
C20 H20 0.9300
C21 C22 1.383(3)
C21 H21 0.9300
C22 C23 1.382(3)
C22 H22 0.9300
C23 C24 1.386(3)
C23 H23 0.9300
C25 C26 1.515(4)
C25 C26' 1.531(4)
C25 H25A 0.9700
C25 H25B 0.9700
C25 H25C 0.9700
C25 H25D 0.9700
C26 C27 1.364(4)
C26 H26 0.9300
C27 H27A 0.9300
C27 H27B 0.9300
C26' C27' 1.332(4)
C26' H26' 0.9300
C27' H27C 0.9300
C27' H27D 0.9300
C28 C29 1.520(3)
C29 C30 1.534(2)
C29 H29 0.9800
C30 C31 1.516(2)
C30 H30 0.9800
C31 C32 1.389(2)
C31 C36 1.396(2)
C32 C33 1.390(3)
C32 H32 0.9300
C33 C34 1.384(3)
C33 H33 0.9300
C34 C35 1.385(3)
C34 H34 0.9300
C35 C36 1.385(3)
C35 H35 0.9300
C36 H36 0.9300
C37 C38 1.398(2)
C37 C42 1.400(2)
C38 C39 1.382(3)
C38 H38 0.9300
C39 C40 1.383(3)
C39 H39 0.9300
C40 C41 1.385(3)
C40 H40 0.9300
C41 C42 1.393(2)
C41 H41 0.9300
C43 C44 1.498(3)
C43 H43A 0.9700
C43 H43B 0.9700
C44 C45 1.313(3)
C44 H44 0.9300
C45 H45A 0.9300
C45 H45B 0.9300
C46 C47 1.528(2)
C47 C48 1.538(2)
C47 H47 0.9800
C48 C49 1.516(2)
C48 H48 0.9800
C49 C54 1.390(2)
C49 C50 1.384(2)
C50 C51 1.394(3)
C50 H50 0.9300
C51 C52 1.372(3)
C51 H51 0.9300
C52 C53 1.380(3)
C52 H52 0.9300
C53 C54 1.386(3)
C53 H53 0.9300
C54 H54 0.9300

loop_
_geom_hbond_atom_site_label_D
_geom_hbond_atom_site_label_H
_geom_hbond_atom_site_label_A
_geom_hbond_site_symmetry_A
_geom_hbond_distance_DH
_geom_hbond_distance_HA
_geom_hbond_distance_DA
_geom_hbond_angle_DHA
O1 H1o O2 2_655 0.84 1.96 2.786(2) 167
O5 H5o O6 7_566 0.84 2.30 3.022(2) 145
N1 H1n O3 . 0.88 2.58 3.142(2) 123
N3 H3n O4 6 0.88 2.40 2.900(2) 116

loop_
_geom_torsion_atom_site_label_1
_geom_torsion_atom_site_label_2
_geom_torsion_atom_site_label_3
_geom_torsion_atom_site_label_4
_geom_torsion
C12 N1 C1 C2 123.84(16)
C12 N1 C1 C6 -61.3(2)
N1 C1 C2 C3 177.18(15)
C6 C1 C2 C3 2.1(2)
C1 C2 C3 C4 2.6(3)
C2 C3 C4 C5 -3.2(3)
C3 C4 C5 C6 -0.9(2)
C4 C5 C6 C1 5.7(2)
C4 C5 C6 N2 -171.11(14)
N1 C1 C6 C5 178.82(14)
C2 C1 C6 C5 -6.2(2)
N1 C1 C6 N2 -4.5(2)
C2 C1 C6 N2 170.56(14)
C10 N2 C6 C5 -137.42(15)
C7 N2 C6 C5 51.28(19)
C10 N2 C6 C1 45.8(2)
C7 N2 C6 C1 -125.49(15)
C10 N2 C7 C8 -87.20(17)
C6 N2 C7 C8 84.43(17)
N2 C7 C8 C9 4.8(3)
C6 N2 C10 O2 -170.89(14)
C7 N2 C10 O2 0.4(2)
C6 N2 C10 C11 8.9(2)
C7 N2 C10 C11 -179.78(12)
O2 C10 C11 O1 -24.25(19)
N2 C10 C11 O1 155.95(13)
O2 C10 C11 C12 98.27(16)
N2 C10 C11 C12 -81.53(15)
C1 N1 C12 C13 -96.21(16)
C1 N1 C12 C11 29.55(19)
O1 C11 C12 N1 176.81(12)
C10 C11 C12 N1 54.89(16)
O1 C11 C12 C13 -56.96(17)
C10 C11 C12 C13 -178.88(12)
N1 C12 C13 C14 -128.67(16)
C11 C12 C13 C14 106.34(17)
N1 C12 C13 C18 49.6(2)
C11 C12 C13 C18 -75.35(19)
C18 C13 C14 C15 -1.0(3)
C12 C13 C14 C15 177.31(16)
C13 C14 C15 C16 0.2(3)
C14 C15 C16 C17 0.9(3)
C15 C16 C17 C18 -1.2(3)
C16 C17 C18 C13 0.4(3)
C14 C13 C18 C17 0.7(3)
C12 C13 C18 C17 -177.58(16)
C30 N3 C19 C20 116.39(17)
C30 N3 C19 C24 -70.0(2)
N3 C19 C20 C21 172.62(16)
C24 C19 C20 C21 -1.1(2)
C19 C20 C21 C22 0.0(3)
C20 C21 C22 C23 1.0(3)
C21 C22 C23 C24 -0.9(3)
C22 C23 C24 C19 -0.3(3)
C22 C23 C24 N4 -175.14(17)
C20 C19 C24 C23 1.2(2)
N3 C19 C24 C23 -172.53(15)
C20 C19 C24 N4 176.14(15)
N3 C19 C24 N4 2.4(2)
C28 N4 C24 C23 -143.55(17)
C25 N4 C24 C23 42.6(2)
C28 N4 C24 C19 41.5(2)
C25 N4 C24 C19 -132.32(17)
C28 N4 C25 C26 64.3(3)
C24 N4 C25 C26 -121.5(3)
C28 N4 C25 C26' 91.2(3)
C24 N4 C25 C26' -94.7(3)
N4 C25 C26 C27 130.7(4)
C26' C25 C26 C27 36.7(6)
N4 C25 C26' C27' -131.1(4)
C26 C25 C26' C27' -34.9(6)
C24 N4 C28 O4 -171.86(16)
C25 N4 C28 O4 2.1(3)
C24 N4 C28 C29 9.3(2)
C25 N4 C28 C29 -176.74(15)
O4 C28 C29 O3 -19.3(2)
N4 C28 C29 O3 159.57(15)
O4 C28 C29 C30 101.92(18)
N4 C28 C29 C30 -79.21(19)
C19 N3 C30 C31 -89.64(17)
C19 N3 C30 C29 36.41(19)
O3 C29 C30 N3 170.34(13)
C28 C29 C30 N3 49.08(17)
O3 C29 C30 C31 -63.54(18)
C28 C29 C30 C31 175.20(14)
N3 C30 C31 C32 -119.09(17)
C29 C30 C31 C32 116.26(17)
N3 C30 C31 C36 57.7(2)
C29 C30 C31 C36 -66.9(2)
C36 C31 C32 C33 -0.9(3)
C30 C31 C32 C33 176.02(16)
C31 C32 C33 C34 -0.2(3)
C32 C33 C34 C35 0.8(3)
C33 C34 C35 C36 -0.4(3)
C34 C35 C36 C31 -0.6(3)
C32 C31 C36 C35 1.3(3)
C30 C31 C36 C35 -175.59(17)
C48 N5 C37 C38 -111.46(17)
C48 N5 C37 C42 71.98(19)
C42 C37 C38 C39 0.1(3)
N5 C37 C38 C39 -176.51(16)
C37 C38 C39 C40 -0.8(3)
C38 C39 C40 C41 0.3(3)
C39 C40 C41 C42 0.8(3)
C40 C41 C42 C37 -1.5(3)
C40 C41 C42 N6 176.56(16)
C38 C37 C42 C41 1.1(2)
N5 C37 C42 C41 177.70(15)
C38 C37 C42 N6 -176.99(15)
N5 C37 C42 N6 -0.3(2)
C46 N6 C42 C41 137.53(16)
C43 N6 C42 C41 -49.8(2)
C46 N6 C42 C37 -44.4(2)
C43 N6 C42 C37 128.29(16)
C46 N6 C43 C44 95.05(18)
C42 N6 C43 C44 -77.92(19)
N6 C43 C44 C45 -6.1(3)
C42 N6 C46 O6 174.05(15)
C43 N6 C46 O6 1.3(2)
C42 N6 C46 C47 -8.5(2)
C43 N6 C46 C47 178.74(13)
O6 C46 C47 O5 18.0(2)
N6 C46 C47 O5 -159.56(14)
O6 C46 C47 C48 -103.73(17)
N6 C46 C47 C48 78.75(17)
C37 N5 C48 C49 85.17(17)
C37 N5 C48 C47 -41.14(18)
O5 C47 C48 N5 -168.89(13)
C46 C47 C48 N5 -46.82(17)
O5 C47 C48 C49 65.34(17)
C46 C47 C48 C49 -172.59(13)
N5 C48 C49 C54 -68.0(2)
C47 C48 C49 C54 56.6(2)
N5 C48 C49 C50 107.31(17)
C47 C48 C49 C50 -128.03(16)
C54 C49 C50 C51 -0.8(3)
C48 C49 C50 C51 -176.27(16)
C49 C50 C51 C52 0.2(3)
C50 C51 C52 C53 0.2(3)
C51 C52 C53 C54 -0.1(3)
C50 C49 C54 C53 0.9(3)
C48 C49 C54 C53 176.30(17)
C52 C53 C54 C49 -0.4(3)
